data_2207873
loop_
_publ_author_name
'Liu, Guo-Hua'
'Xue, Yun-Ning'
'Xue, Si-Jia'

_publ_section_title <i>N</i>'-(4-Chloro-6-methoxypyrimidin-2-yl)-<i>N</i>-[2-(2,4-dichlorophenoxy)propionyl]thiourea
_journal_coeditor_code SG6044
_journal_issue 1
_journal_name_full 'Acta Crystallographica Section E'
_journal_page_first o133
_journal_page_last o135
_journal_paper_doi 10.1107/S1600536805040869
_journal_volume 62
_journal_year 2006
_chemical_formula_iupac 'C15 H13 Cl3 N4 O3 S'
_chemical_formula_moiety 'C15 H13 Cl3 N4 O3 S'
_chemical_formula_sum 'C15 H13 Cl3 N4 O3 S'
_chemical_formula_weight 435.70
_chemical_name_systematic
;
N'-(4-Chloro-6-methoxypyrimidin-2-yl)-
N-[2-(2,4-dichlorophenoxy)propionyl]thiourea
;
_space_group_IT_number 2
_symmetry_cell_setting triclinic
_symmetry_space_group_name_Hall '-P 1'
_symmetry_space_group_name_H-M 'P -1'
_atom_sites_solution_hydrogens geom
_atom_sites_solution_primary direct
_atom_sites_solution_secondary difmap
_audit_creation_method SHELXL-97
_cell_angle_alpha 105.302(10)
_cell_angle_beta 105.729(9)
_cell_angle_gamma 90.698(11)
_cell_formula_units_Z 2
_cell_length_a 7.939(5)
_cell_length_b 10.183(7)
_cell_length_c 12.764(9)
_cell_measurement_reflns_used 763
_cell_measurement_temperature 298(2)
_cell_measurement_theta_max 54.00
_cell_measurement_theta_min 5.230
_cell_volume 954.1(11)
_computing_cell_refinement SMART
_computing_data_collection 'SMART (Bruker, 1998)'
_computing_data_reduction 'SAINT (Bruker, 1998)'
_computing_molecular_graphics 'SHELXTL (Bruker, 1998)'
_computing_publication_material SHELXTL
_computing_structure_refinement 'SHELXL97 (Sheldrick, 1997)'
_computing_structure_solution 'SHELXS97 (Sheldrick, 1997)'
_diffrn_ambient_temperature 298(2)
_diffrn_measured_fraction_theta_full 0.980
_diffrn_measured_fraction_theta_max 0.980
_diffrn_measurement_device_type 'Bruker SMART CCD area-detector'
_diffrn_measurement_method '\f and \w'
_diffrn_radiation_monochromator graphite
_diffrn_radiation_source 'fine-focus sealed tube'
_diffrn_radiation_type MoK\a
_diffrn_radiation_wavelength 0.71073
_diffrn_reflns_av_R_equivalents 0.0294
_diffrn_reflns_av_sigmaI/netI 0.0470
_diffrn_reflns_limit_h_max 8
_diffrn_reflns_limit_h_min -9
_diffrn_reflns_limit_k_max 12
_diffrn_reflns_limit_k_min -8
_diffrn_reflns_limit_l_max 13
_diffrn_reflns_limit_l_min -15
_diffrn_reflns_number 3986
_diffrn_reflns_theta_full 25.01
_diffrn_reflns_theta_max 25.01
_diffrn_reflns_theta_min 1.73
_diffrn_standards_decay_% 4.98
_exptl_absorpt_coefficient_mu 0.613
_exptl_absorpt_correction_T_max 0.9700
_exptl_absorpt_correction_T_min 0.9137
_exptl_absorpt_correction_type multi-scan
_exptl_absorpt_process_details '(SADABS; Bruker, 1998)'
_exptl_crystal_colour yellow
_exptl_crystal_density_diffrn 1.517
_exptl_crystal_density_method 'not measured'
_exptl_crystal_description plate
_exptl_crystal_F_000 444
_exptl_crystal_size_max 0.15
_exptl_crystal_size_mid 0.15
_exptl_crystal_size_min 0.05
_refine_diff_density_max 0.352
_refine_diff_density_min -0.347
_refine_ls_extinction_method none
_refine_ls_goodness_of_fit_ref 0.924
_refine_ls_hydrogen_treatment constr
_refine_ls_matrix_type full
_refine_ls_number_parameters 235
_refine_ls_number_reflns 3289
_refine_ls_number_restraints 0
_refine_ls_restrained_S_all 0.924
_refine_ls_R_factor_all 0.0818
_refine_ls_R_factor_gt 0.0517
_refine_ls_shift/su_max 0.000
_refine_ls_shift/su_mean 0.000
_refine_ls_structure_factor_coef Fsqd
_refine_ls_weighting_details 'calc w=1/[\s^2^(Fo^2^)+(0.0803P)^2^] where P=(Fo^2^+2Fc^2^)/3'
_refine_ls_weighting_scheme calc
_refine_ls_wR_factor_gt 0.1254
_refine_ls_wR_factor_ref 0.1385
_reflns_number_gt 2056
_reflns_number_total 3289
_reflns_threshold_expression I>2\s(I)
_cod_data_source_file sg6044.cif
_cod_data_source_block 5
_cod_depositor_comments
;
The following automatic conversions were performed:
'_symmetry_cell_setting' value 'Triclinic' changed to 'triclinic'
according to '/home/saulius/struct/CIF-dictionaries/cif_core.dic'
dictionary named 'cif_core.dic' version 2.4.1 from 2010-06-29.

Automatic conversion script
Id: cif_fix_enum 1527 2010-12-29 10:47:43Z saulius 

The following automatic conversions were performed:

'_symmetry_cell_setting' value 'Triclinic' changed to 'triclinic'
according to /home/saulius/struct/CIF-dictionaries/cif_core.dic
dictionary named 'cif_core.dic' version 2.4.1 from 2010-06-29.

Automatic conversion script
Id: cif_fix_values 1715 2011-07-08 13:25:40Z adriana 
;
_cod_database_code 2207873
_cod_database_fobs_code 2207873

loop_
_symmetry_equiv_pos_as_xyz
'x, y, z'
'-x, -y, -z'

loop_
_atom_site_label
_atom_site_fract_x
_atom_site_fract_y
_atom_site_fract_z
_atom_site_U_iso_or_equiv
_atom_site_adp_type
_atom_site_calc_flag
_atom_site_refinement_flags
_atom_site_occupancy
_atom_site_type_symbol
Cl1 1.0076(2) 0.18363(13) 0.50979(10) 0.1061(5) Uani d . 1 Cl
Cl2 1.25298(12) 0.53913(12) 0.32880(10) 0.0828(4) Uani d . 1 Cl
Cl3 0.54098(14) 0.97877(14) -0.36176(10) 0.0955(4) Uani d . 1 Cl
N1 0.9193(3) 0.6547(3) 0.0613(2) 0.0476(7) Uani d . 1 N
H1A 0.9959 0.6240 0.1088 0.057 Uiso calc R 1 H
N2 0.8628(3) 0.7666(3) -0.0768(2) 0.0474(7) Uani d . 1 N
H2B 0.7571 0.7362 -0.0850 0.057 Uiso calc R 1 H
N3 1.0360(3) 0.9066(3) -0.1330(2) 0.0488(7) Uani d . 1 N
N4 0.7243(3) 0.8685(3) -0.2104(2) 0.0529(7) Uani d . 1 N
O1 0.8935(3) 0.5490(2) 0.2157(2) 0.0558(6) Uani d . 1 O
O2 0.6221(3) 0.6516(3) -0.0110(2) 0.0600(7) Uani d . 1 O
O3 1.1951(3) 1.0461(3) -0.1932(2) 0.0659(7) Uani d . 1 O
S1 1.20328(11) 0.74398(10) 0.02729(8) 0.0601(3) Uani d . 1 S
C1 0.9687(6) 0.2914(4) 0.4211(3) 0.0678(11) Uani d . 1 C
C2 1.1087(6) 0.3628(4) 0.4124(3) 0.0669(11) Uani d . 1 C
H2A 1.2225 0.3541 0.4530 0.080 Uiso calc R 1 H
C3 1.0785(5) 0.4483(4) 0.3423(3) 0.0540(9) Uani d . 1 C
C4 0.9088(4) 0.4616(3) 0.2819(3) 0.0505(8) Uani d . 1 C
C5 0.7707(5) 0.3861(4) 0.2920(3) 0.0610(10) Uani d . 1 C
H5A 0.6564 0.3924 0.2507 0.073 Uiso calc R 1 H
C6 0.8006(6) 0.3017(4) 0.3624(3) 0.0691(11) Uani d . 1 C
H6A 0.7072 0.2524 0.3698 0.083 Uiso calc R 1 H
C7 0.7222(4) 0.5686(4) 0.1499(3) 0.0505(8) Uani d . 1 C
H7A 0.6538 0.4795 0.1146 0.061 Uiso calc R 1 H
C8 0.6249(5) 0.6609(4) 0.2211(3) 0.0665(10) Uani d . 1 C
H8A 0.6079 0.6208 0.2780 0.100 Uiso calc R 1 H
H8B 0.5127 0.6730 0.1739 0.100 Uiso calc R 1 H
H8C 0.6918 0.7481 0.2569 0.100 Uiso calc R 1 H
C9 0.7492(4) 0.6273(3) 0.0583(3) 0.0468(8) Uani d . 1 C
C10 0.9893(4) 0.7245(3) -0.0003(3) 0.0427(7) Uani d . 1 C
C11 0.8781(4) 0.8511(3) -0.1438(3) 0.0453(8) Uani d . 1 C
C12 0.7373(5) 0.9523(4) -0.2726(3) 0.0565(9) Uani d . 1 C
C13 0.8900(5) 1.0161(4) -0.2718(3) 0.0572(9) Uani d . 1 C
H13A 0.8933 1.0742 -0.3166 0.069 Uiso calc R 1 H
C14 1.0405(4) 0.9872(3) -0.1985(3) 0.0503(8) Uani d . 1 C
C15 1.3498(4) 1.0112(4) -0.1189(4) 0.0694(11) Uani d . 1 C
H15A 1.4524 1.0590 -0.1220 0.104 Uiso calc R 1 H
H15B 1.3583 0.9144 -0.1426 0.104 Uiso calc R 1 H
H15C 1.3413 1.0368 -0.0426 0.104 Uiso calc R 1 H

loop_
_atom_site_aniso_label
_atom_site_aniso_U_11
_atom_site_aniso_U_22
_atom_site_aniso_U_33
_atom_site_aniso_U_12
_atom_site_aniso_U_13
_atom_site_aniso_U_23
Cl1 0.1870(14) 0.0792(8) 0.0703(7) 0.0294(8) 0.0423(8) 0.0448(7)
Cl2 0.0531(6) 0.1018(9) 0.0993(8) 0.0029(5) 0.0139(5) 0.0459(7)
Cl3 0.0698(7) 0.1381(11) 0.0930(8) 0.0085(7) 0.0036(6) 0.0764(8)
N1 0.0409(15) 0.0528(17) 0.0526(17) 0.0028(13) 0.0095(12) 0.0243(14)
N2 0.0372(14) 0.0583(17) 0.0506(16) -0.0015(13) 0.0092(12) 0.0251(15)
N3 0.0489(16) 0.0493(16) 0.0533(16) 0.0052(13) 0.0182(13) 0.0193(14)
N4 0.0495(16) 0.0634(19) 0.0504(16) 0.0059(14) 0.0130(13) 0.0246(15)
O1 0.0449(13) 0.0635(15) 0.0657(15) -0.0014(11) 0.0082(11) 0.0373(13)
O2 0.0418(12) 0.0724(17) 0.0680(15) -0.0032(11) 0.0034(11) 0.0362(14)
O3 0.0594(15) 0.0680(17) 0.0831(18) -0.0010(13) 0.0266(13) 0.0361(15)
S1 0.0420(5) 0.0743(7) 0.0717(6) 0.0076(4) 0.0162(4) 0.0334(6)
C1 0.109(3) 0.053(2) 0.048(2) 0.014(2) 0.027(2) 0.020(2)
C2 0.084(3) 0.068(3) 0.047(2) 0.024(2) 0.014(2) 0.018(2)
C3 0.060(2) 0.055(2) 0.0468(19) 0.0064(17) 0.0145(17) 0.0140(18)
C4 0.059(2) 0.047(2) 0.049(2) 0.0063(17) 0.0166(17) 0.0176(17)
C5 0.063(2) 0.062(2) 0.062(2) -0.0057(19) 0.0158(18) 0.027(2)
C6 0.097(3) 0.056(2) 0.062(2) -0.007(2) 0.033(2) 0.019(2)
C7 0.0412(18) 0.055(2) 0.057(2) -0.0027(16) 0.0074(16) 0.0258(18)
C8 0.066(2) 0.076(3) 0.072(3) 0.014(2) 0.028(2) 0.035(2)
C9 0.0404(18) 0.0437(19) 0.053(2) -0.0032(15) 0.0062(15) 0.0147(17)
C10 0.0451(18) 0.0389(17) 0.0429(17) 0.0023(14) 0.0145(14) 0.0076(15)
C11 0.0480(19) 0.0464(19) 0.0424(18) 0.0029(15) 0.0154(15) 0.0114(16)
C12 0.059(2) 0.066(2) 0.049(2) 0.0097(19) 0.0147(17) 0.0241(19)
C13 0.068(2) 0.059(2) 0.055(2) 0.0076(19) 0.0243(18) 0.0254(19)
C14 0.058(2) 0.0449(19) 0.054(2) 0.0037(17) 0.0240(17) 0.0144(17)
C15 0.055(2) 0.069(3) 0.091(3) 0.0034(19) 0.023(2) 0.030(2)

loop_
_atom_type_symbol
_atom_type_description
_atom_type_scat_dispersion_real
_atom_type_scat_dispersion_imag
_atom_type_scat_source
C C 0.0033 0.0016 'International Tables Vol C Tables 4.2.6.8 and 6.1.1.4'
H H 0.0000 0.0000 'International Tables Vol C Tables 4.2.6.8 and 6.1.1.4'
N N 0.0061 0.0033 'International Tables Vol C Tables 4.2.6.8 and 6.1.1.4'
O O 0.0106 0.0060 'International Tables Vol C Tables 4.2.6.8 and 6.1.1.4'
S S 0.1246 0.1234 'International Tables Vol C Tables 4.2.6.8 and 6.1.1.4'
Cl Cl 0.1484 0.1585 'International Tables Vol C Tables 4.2.6.8 and 6.1.1.4'

loop_
_geom_angle_atom_site_label_1
_geom_angle_atom_site_label_2
_geom_angle_atom_site_label_3
_geom_angle
_geom_angle_publ_flag
C9 N1 C10 130.5(3) yes
C9 N1 H1A 114.8 ?
C10 N1 H1A 114.8 ?
C10 N2 C11 129.9(3) ?
C10 N2 H2B 115.0 ?
C11 N2 H2B 115.0 ?
C14 N3 C11 115.6(3) ?
C11 N4 C12 113.4(3) ?
C4 O1 C7 119.5(2) ?
C14 O3 C15 116.8(3) ?
C6 C1 C2 121.8(4) ?
C6 C1 Cl1 119.4(3) ?
C2 C1 Cl1 118.8(3) ?
C1 C2 C3 119.0(4) ?
C1 C2 H2A 120.5 ?
C3 C2 H2A 120.5 ?
C2 C3 C4 120.6(3) ?
C2 C3 Cl2 120.1(3) ?
C4 C3 Cl2 119.3(3) ?
O1 C4 C5 125.5(3) ?
O1 C4 C3 115.9(3) ?
C5 C4 C3 118.6(3) ?
C6 C5 C4 120.7(4) ?
C6 C5 H5A 119.6 ?
C4 C5 H5A 119.6 ?
C1 C6 C5 119.2(4) ?
C1 C6 H6A 120.4 ?
C5 C6 H6A 120.4 ?
O1 C7 C8 112.1(3) ?
O1 C7 C9 106.9(2) yes
C8 C7 C9 111.0(3) ?
O1 C7 H7A 108.9 ?
C8 C7 H7A 108.9 ?
C9 C7 H7A 108.9 ?
C7 C8 H8A 109.5 ?
C7 C8 H8B 109.5 ?
H8A C8 H8B 109.5 ?
C7 C8 H8C 109.5 ?
H8A C8 H8C 109.5 ?
H8B C8 H8C 109.5 ?
O2 C9 N1 123.8(3) ?
O2 C9 C7 120.0(3) ?
N1 C9 C7 116.2(3) yes
N2 C10 N1 112.5(3) yes
N2 C10 S1 129.5(2) yes
N1 C10 S1 118.0(2) yes
N3 C11 N4 128.1(3) ?
N3 C11 N2 118.8(3) ?
N4 C11 N2 113.0(3) ?
N4 C12 C13 125.4(3) ?
N4 C12 Cl3 115.6(3) ?
C13 C12 Cl3 119.0(3) ?
C12 C13 C14 114.6(3) ?
C12 C13 H13A 122.7 ?
C14 C13 H13A 122.7 ?
N3 C14 O3 119.2(3) ?
N3 C14 C13 122.8(3) ?
O3 C14 C13 118.0(3) ?
O3 C15 H15A 109.5 ?
O3 C15 H15B 109.5 ?
H15A C15 H15B 109.5 ?
O3 C15 H15C 109.5 ?
H15A C15 H15C 109.5 ?
H15B C15 H15C 109.5 ?

loop_
_geom_bond_atom_site_label_1
_geom_bond_atom_site_label_2
_geom_bond_distance
_geom_bond_publ_flag
Cl1 C1 1.748(4) ?
Cl2 C3 1.728(4) ?
Cl3 C12 1.734(4) ?
N1 C9 1.364(4) yes
N1 C10 1.398(4) yes
N1 H1A 0.8600 ?
N2 C10 1.358(4) yes
N2 C11 1.390(4) ?
N2 H2B 0.8600 ?
N3 C14 1.323(4) ?
N3 C11 1.326(4) ?
N4 C11 1.329(4) ?
N4 C12 1.330(4) ?
O1 C4 1.367(4) ?
O1 C7 1.439(4) ?
O2 C9 1.225(3) yes
O3 C14 1.337(4) ?
O3 C15 1.446(4) ?
S1 C10 1.637(3) yes
C1 C6 1.362(6) ?
C1 C2 1.365(6) ?
C2 C3 1.384(5) ?
C2 H2A 0.9300 ?
C3 C4 1.387(5) ?
C4 C5 1.384(5) ?
C5 C6 1.379(5) ?
C5 H5A 0.9300 ?
C6 H6A 0.9300 ?
C7 C8 1.502(5) ?
C7 C9 1.507(4) ?
C7 H7A 0.9800 ?
C8 H8A 0.9600 ?
C8 H8B 0.9600 ?
C8 H8C 0.9600 ?
C12 C13 1.364(5) ?
C13 C14 1.392(5) ?
C13 H13A 0.9300 ?
C15 H15A 0.9600 ?
C15 H15B 0.9600 ?
C15 H15C 0.9600 ?

loop_
_geom_hbond_atom_site_label_D
_geom_hbond_atom_site_label_H
_geom_hbond_atom_site_label_A
_geom_hbond_site_symmetry_A
_geom_hbond_distance_DH
_geom_hbond_distance_HA
_geom_hbond_distance_DA
_geom_hbond_angle_DHA
C15 H15C N2 2_775 0.96 2.96 3.688(5) 134
C8 H8C O3 2_775 0.96 2.67 3.435(5) 138
C8 H8B S1 1_455 0.96 2.89 3.837(4) 171
C7 H7A S1 2_765 0.98 2.96 3.545(4) 120
C7 H7A O2 2_665 0.98 2.40 3.281(4) 150
N2 H2B O2 . 0.86 1.93 2.657(3) 141
N1 H1A O1 . 0.86 2.06 2.533(3) 114
